data_2231854
loop_
_publ_author_name
'Seo, Pil Ja'
'Choi, Hong Dae'
'Son, Byeng Wha'
'Lee, Uk'

_publ_section_title
;
 5-Chloro-3-cyclopentylsulfonyl-2-methyl-1-benzofuran
;
_journal_coeditor_code CV5153
_journal_issue 10
_journal_name_full 'Acta Crystallographica Section E'
_journal_page_first o2805
_journal_paper_doi 10.1107/S160053681103933X
_journal_volume 67
_journal_year 2011
_chemical_formula_iupac 'C14 H15 Cl O3 S'
_chemical_formula_moiety 'C14 H15 Cl O3 S'
_chemical_formula_sum 'C14 H15 Cl O3 S'
_chemical_formula_weight 298.77
_chemical_name_systematic
;
5-Chloro-3-cyclopentylsulfonyl-2-methyl-1-benzofuran
;
_space_group_IT_number 2
_symmetry_cell_setting triclinic
_symmetry_space_group_name_Hall '-P 1'
_symmetry_space_group_name_H-M 'P -1'
_atom_sites_solution_hydrogens difmap
_atom_sites_solution_primary direct
_atom_sites_solution_secondary difmap
_cell_angle_alpha 66.919(5)
_cell_angle_beta 82.848(6)
_cell_angle_gamma 82.689(6)
_cell_formula_units_Z 2
_cell_length_a 7.4833(8)
_cell_length_b 8.7888(9)
_cell_length_c 10.9061(10)
_cell_measurement_reflns_used 5081
_cell_measurement_temperature 173(2)
_cell_measurement_theta_max 28.22
_cell_measurement_theta_min 2.53
_cell_volume 652.31(12)
_computing_cell_refinement '<i>SAINT</i> (Bruker, 2009)'
_computing_data_collection '<i>APEX2</i> (Bruker, 2009)'
_computing_data_reduction '<i>SAINT</i> (Bruker, 2009)'
_computing_molecular_graphics '<i>ORTEP-3</i> (Farrugia, 1997) and <i>DIAMOND</i> (Brandenburg, 1998)'
_computing_publication_material '<i>SHELXL97</i> (Sheldrick, 2008)'
_computing_structure_refinement '<i>SHELXL97</i> (Sheldrick, 2008)'
_computing_structure_solution '<i>SHELXS97</i> (Sheldrick, 2008)'
_diffrn_ambient_temperature 173(2)
_diffrn_detector_area_resol_mean 10.0
_diffrn_measured_fraction_theta_full 0.994
_diffrn_measured_fraction_theta_max 0.994
_diffrn_measurement_device_type 'Bruker SMART APEXII CCD'
_diffrn_measurement_method '\f and \w'
_diffrn_radiation_monochromator 'graphite multilayer'
_diffrn_radiation_source 'rotating anode'
_diffrn_radiation_type MoK\a
_diffrn_radiation_wavelength 0.71073
_diffrn_reflns_av_R_equivalents 0.0462
_diffrn_reflns_av_sigmaI/netI 0.0489
_diffrn_reflns_limit_h_max 9
_diffrn_reflns_limit_h_min -9
_diffrn_reflns_limit_k_max 11
_diffrn_reflns_limit_k_min -11
_diffrn_reflns_limit_l_max 14
_diffrn_reflns_limit_l_min -14
_diffrn_reflns_number 11884
_diffrn_reflns_theta_full 28.39
_diffrn_reflns_theta_max 28.39
_diffrn_reflns_theta_min 2.04
_diffrn_standards_number 0
_exptl_absorpt_coefficient_mu 0.453
_exptl_absorpt_correction_T_max 0.9053
_exptl_absorpt_correction_T_min 0.8442
_exptl_absorpt_correction_type multi-scan
_exptl_absorpt_process_details '(SADABS; Bruker, 2009)'
_exptl_crystal_colour colourless
_exptl_crystal_density_diffrn 1.521
_exptl_crystal_density_method 'not measured'
_exptl_crystal_description block
_exptl_crystal_F_000 312
_exptl_crystal_size_max 0.39
_exptl_crystal_size_mid 0.27
_exptl_crystal_size_min 0.22
_refine_diff_density_max 0.444
_refine_diff_density_min -0.730
_refine_ls_extinction_method none
_refine_ls_goodness_of_fit_ref 1.053
_refine_ls_hydrogen_treatment constr
_refine_ls_matrix_type full
_refine_ls_number_parameters 173
_refine_ls_number_reflns 3252
_refine_ls_number_restraints 0
_refine_ls_restrained_S_all 1.053
_refine_ls_R_factor_all 0.0544
_refine_ls_R_factor_gt 0.0440
_refine_ls_shift/su_max 0.001
_refine_ls_shift/su_mean 0.000
_refine_ls_structure_factor_coef Fsqd
_refine_ls_weighting_details 'calc w=1/[\s^2^(Fo^2^)+(0.1P)^2^] where P=(Fo^2^+2Fc^2^)/3'
_refine_ls_weighting_scheme calc
_refine_ls_wR_factor_gt 0.1329
_refine_ls_wR_factor_ref 0.1426
_reflns_number_gt 2721
_reflns_number_total 3252
_reflns_threshold_expression I>2\s(I)
_cod_data_source_file cv5153.cif
_cod_data_source_block I
_cod_original_cell_volume 652.31(11)
_cod_database_code 2231854
_cod_database_fobs_code 2231854

loop_
_symmetry_equiv_pos_as_xyz
'x, y, z'
'-x, -y, -z'

loop_
_atom_site_type_symbol
_atom_site_label
_atom_site_fract_x
_atom_site_fract_y
_atom_site_fract_z
_atom_site_U_iso_or_equiv
_atom_site_adp_type
_atom_site_calc_flag
_atom_site_refinement_flags
_atom_site_occupancy
_atom_site_symmetry_multiplicity
S S1 0.01806(6) 0.70534(5) 0.73025(4) 0.02070(15) Uani d . 1 2
Cl Cl1 0.22626(7) 0.92775(6) 0.13290(4) 0.03364(17) Uani d . 1 2
O O1 0.26706(18) 0.34648(14) 0.62681(11) 0.0261(3) Uani d . 1 2
O O2 -0.07756(18) 0.60437(16) 0.85224(11) 0.0291(3) Uani d . 1 2
O O3 -0.08387(17) 0.83205(15) 0.62857(11) 0.0257(3) Uani d . 1 2
C C1 0.1369(2) 0.5756(2) 0.65566(15) 0.0210(3) Uani d . 1 2
C C2 0.1864(2) 0.6199(2) 0.51383(15) 0.0209(3) Uani d . 1 2
C C3 0.1721(2) 0.7648(2) 0.39920(15) 0.0225(4) Uani d . 1 2
H H3 0.1194 0.8673 0.4030 0.027 Uiso calc R 1 2
C C4 0.2388(3) 0.7506(2) 0.28003(16) 0.0243(4) Uani d . 1 2
C C5 0.3159(3) 0.6020(2) 0.27022(17) 0.0276(4) Uani d . 1 21
H H5 0.3586 0.5994 0.1853 0.033 Uiso calc R 1 2
C C6 0.3301(3) 0.4594(2) 0.38371(17) 0.0274(4) Uani d . 1 2
H H6 0.3818 0.3568 0.3797 0.033 Uiso calc R 1 2
C C7 0.2654(2) 0.4727(2) 0.50369(15) 0.0221(4) Uani d . 1 2
C C8 0.1883(2) 0.4117(2) 0.71738(16) 0.0245(4) Uani d . 1 2
C C9 0.1791(3) 0.2926(2) 0.85921(17) 0.0321(4) Uani d . 1 2
H H9A 0.1229 0.3503 0.9169 0.048 Uiso calc R 1 2
H H9B 0.3015 0.2468 0.8848 0.048 Uiso calc R 1 2
H H9C 0.1068 0.2023 0.8693 0.048 Uiso calc R 1 2
C C10 0.1818(2) 0.8010(2) 0.77215(15) 0.0232(4) Uani d . 1 2
H H10 0.1163 0.8755 0.8158 0.028 Uiso calc R 1 2
C C11 0.3143(3) 0.6800(2) 0.86896(17) 0.0295(4) Uani d . 1 2
H H11A 0.2577 0.6388 0.9618 0.035 Uiso calc R 1 2
H H11B 0.3568 0.5842 0.8436 0.035 Uiso calc R 1 2
C C12 0.4688(3) 0.7835(3) 0.85509(18) 0.0328(4) Uani d . 1 2
H H12A 0.5859 0.7157 0.8595 0.039 Uiso calc R 1 2
H H12B 0.4556 0.8253 0.9281 0.039 Uiso calc R 1 2
C C13 0.4615(3) 0.9290(2) 0.71898(19) 0.0327(4) Uani d . 1 2
H H13A 0.4423 1.0361 0.7310 0.039 Uiso calc R 1 2
H H13B 0.5758 0.9276 0.6629 0.039 Uiso calc R 1 2
C C14 0.3028(3) 0.9064(2) 0.65330(16) 0.0278(4) Uani d . 1 2
H H14A 0.2385 1.0147 0.6028 0.033 Uiso calc R 1 2
H H14B 0.3446 0.8483 0.5920 0.033 Uiso calc R 1 2

loop_
_atom_site_aniso_label
_atom_site_aniso_U_11
_atom_site_aniso_U_22
_atom_site_aniso_U_33
_atom_site_aniso_U_12
_atom_site_aniso_U_13
_atom_site_aniso_U_23
S1 0.0169(3) 0.0228(2) 0.0204(2) 0.00049(18) -0.00042(16) -0.00706(17)
Cl1 0.0423(3) 0.0320(3) 0.0211(2) -0.0046(2) -0.00045(19) -0.00445(19)
O1 0.0293(8) 0.0185(6) 0.0285(6) 0.0010(5) -0.0056(5) -0.0068(5)
O2 0.0240(7) 0.0365(7) 0.0233(6) -0.0060(6) 0.0040(5) -0.0084(5)
O3 0.0214(7) 0.0259(6) 0.0272(6) 0.0044(5) -0.0051(5) -0.0082(5)
C1 0.0198(9) 0.0212(8) 0.0210(7) -0.0016(7) -0.0013(6) -0.0070(6)
C2 0.0180(9) 0.0215(8) 0.0235(7) -0.0010(7) -0.0017(6) -0.0092(6)
C3 0.0212(9) 0.0217(8) 0.0238(7) -0.0002(7) -0.0019(6) -0.0085(6)
C4 0.0233(10) 0.0263(8) 0.0218(7) -0.0041(7) -0.0018(6) -0.0071(6)
C5 0.0243(10) 0.0352(10) 0.0276(8) -0.0022(8) -0.0002(7) -0.0175(8)
C6 0.0263(10) 0.0258(8) 0.0350(9) 0.0027(8) -0.0045(7) -0.0176(7)
C7 0.0209(9) 0.0193(7) 0.0250(7) -0.0007(7) -0.0041(6) -0.0070(6)
C8 0.0221(10) 0.0233(8) 0.0272(8) -0.0024(7) -0.0039(7) -0.0079(7)
C9 0.0375(12) 0.0222(8) 0.0295(8) -0.0025(8) -0.0084(8) -0.0007(7)
C10 0.0202(9) 0.0247(8) 0.0245(7) 0.0015(7) -0.0009(6) -0.0105(7)
C11 0.0276(11) 0.0326(9) 0.0252(8) -0.0018(8) -0.0059(7) -0.0068(7)
C12 0.0241(11) 0.0447(11) 0.0293(9) -0.0041(9) -0.0041(7) -0.0129(8)
C13 0.0289(12) 0.0274(9) 0.0411(10) -0.0038(8) -0.0058(8) -0.0109(8)
C14 0.0267(11) 0.0265(8) 0.0266(8) -0.0038(8) -0.0033(7) -0.0054(7)

loop_
_atom_type_symbol
_atom_type_description
_atom_type_scat_dispersion_real
_atom_type_scat_dispersion_imag
_atom_type_scat_source
C C 0.0033 0.0016 'International Tables Vol C Tables 4.2.6.8 and 6.1.1.4'
H H 0.0000 0.0000 'International Tables Vol C Tables 4.2.6.8 and 6.1.1.4'
O O 0.0106 0.0060 'International Tables Vol C Tables 4.2.6.8 and 6.1.1.4'
S S 0.1246 0.1234 'International Tables Vol C Tables 4.2.6.8 and 6.1.1.4'
Cl Cl 0.1484 0.1585 'International Tables Vol C Tables 4.2.6.8 and 6.1.1.4'

loop_
_geom_angle_atom_site_label_1
_geom_angle_atom_site_label_2
_geom_angle_atom_site_label_3
_geom_angle
O2 S1 O3 118.65(8)
O2 S1 C1 108.48(8)
O3 S1 C1 106.51(7)
O2 S1 C10 108.07(8)
O3 S1 C10 108.11(8)
C1 S1 C10 106.39(8)
C8 O1 C7 106.90(12)
C8 C1 C2 107.01(14)
C8 C1 S1 126.67(12)
C2 C1 S1 126.15(12)
C7 C2 C3 120.01(14)
C7 C2 C1 104.43(14)
C3 C2 C1 135.56(15)
C4 C3 C2 116.08(15)
C4 C3 H3 122.0
C2 C3 H3 122.0
C3 C4 C5 123.68(16)
C3 C4 Cl1 118.36(13)
C5 C4 Cl1 117.96(13)
C6 C5 C4 120.02(15)
C6 C5 H5 120.0
C4 C5 H5 120.0
C5 C6 C7 116.75(15)
C5 C6 H6 121.6
C7 C6 H6 121.6
O1 C7 C6 125.78(14)
O1 C7 C2 110.78(13)
C6 C7 C2 123.44(15)
C1 C8 O1 110.88(14)
C1 C8 C9 134.00(15)
O1 C8 C9 115.11(14)
C8 C9 H9A 109.5
C8 C9 H9B 109.5
H9A C9 H9B 109.5
C8 C9 H9C 109.5
H9A C9 H9C 109.5
H9B C9 H9C 109.5
C14 C10 C11 104.30(15)
C14 C10 S1 114.73(12)
C11 C10 S1 114.46(12)
C14 C10 H10 107.7
C11 C10 H10 107.7
S1 C10 H10 107.7
C12 C11 C10 103.74(15)
C12 C11 H11A 111.0
C10 C11 H11A 111.0
C12 C11 H11B 111.0
C10 C11 H11B 111.0
H11A C11 H11B 109.0
C11 C12 C13 107.18(15)
C11 C12 H12A 110.3
C13 C12 H12A 110.3
C11 C12 H12B 110.3
C13 C12 H12B 110.3
H12A C12 H12B 108.5
C14 C13 C12 106.39(17)
C14 C13 H13A 110.5
C12 C13 H13A 110.5
C14 C13 H13B 110.5
C12 C13 H13B 110.5
H13A C13 H13B 108.6
C10 C14 C13 103.38(14)
C10 C14 H14A 111.1
C13 C14 H14A 111.1
C10 C14 H14B 111.1
C13 C14 H14B 111.1
H14A C14 H14B 109.1

loop_
_geom_bond_atom_site_label_1
_geom_bond_atom_site_label_2
_geom_bond_distance
S1 O2 1.4382(12)
S1 O3 1.4415(11)
S1 C1 1.7441(16)
S1 C10 1.7664(18)
Cl1 C4 1.7463(17)
O1 C8 1.365(2)
O1 C7 1.3662(18)
C1 C8 1.356(2)
C1 C2 1.450(2)
C2 C7 1.392(2)
C2 C3 1.395(2)
C3 C4 1.380(2)
C3 H3 0.9500
C4 C5 1.397(3)
C5 C6 1.378(2)
C5 H5 0.9500
C6 C7 1.381(2)
C6 H6 0.9500
C8 C9 1.488(2)
C9 H9A 0.9800
C9 H9B 0.9800
C9 H9C 0.9800
C10 C14 1.529(2)
C10 C11 1.530(2)
C10 H10 1.0000
C11 C12 1.517(3)
C11 H11A 0.9900
C11 H11B 0.9900
C12 C13 1.535(3)
C12 H12A 0.9900
C12 H12B 0.9900
C13 C14 1.531(3)
C13 H13A 0.9900
C13 H13B 0.9900
C14 H14A 0.9900
C14 H14B 0.9900

loop_
_geom_hbond_atom_site_label_D
_geom_hbond_atom_site_label_H
_geom_hbond_atom_site_label_A
_geom_hbond_site_symmetry_A
_geom_hbond_distance_DH
_geom_hbond_distance_HA
_geom_hbond_distance_DA
_geom_hbond_angle_DHA
C3 H3 O3 2_576 0.95 2.51 3.420(2) 160.2
C12 H12A O2 1_655 0.99 2.59 3.557(2) 166.7
C13 H13B O3 1_655 0.99 2.61 3.516(3) 152.7

loop_
_geom_torsion_atom_site_label_1
_geom_torsion_atom_site_label_2
_geom_torsion_atom_site_label_3
_geom_torsion_atom_site_label_4
_geom_torsion
O2 S1 C1 C8 -22.22(19)
O3 S1 C1 C8 -151.00(17)
C10 S1 C1 C8 93.83(18)
O2 S1 C1 C2 152.39(16)
O3 S1 C1 C2 23.61(18)
C10 S1 C1 C2 -91.55(17)
C8 C1 C2 C7 0.1(2)
S1 C1 C2 C7 -175.35(14)
C8 C1 C2 C3 -179.7(2)
S1 C1 C2 C3 4.8(3)
C7 C2 C3 C4 0.3(3)
C1 C2 C3 C4 -179.85(19)
C2 C3 C4 C5 0.5(3)
C2 C3 C4 Cl1 -179.62(13)
C3 C4 C5 C6 -0.6(3)
Cl1 C4 C5 C6 179.48(15)
C4 C5 C6 C7 -0.1(3)
C8 O1 C7 C6 -179.05(19)
C8 O1 C7 C2 0.2(2)
C5 C6 C7 O1 -179.91(17)
C5 C6 C7 C2 0.9(3)
C3 C2 C7 O1 179.66(15)
C1 C2 C7 O1 -0.2(2)
C3 C2 C7 C6 -1.1(3)
C1 C2 C7 C6 179.06(17)
C2 C1 C8 O1 0.0(2)
S1 C1 C8 O1 175.43(13)
C2 C1 C8 C9 179.0(2)
S1 C1 C8 C9 -5.5(3)
C7 O1 C8 C1 -0.1(2)
C7 O1 C8 C9 -179.37(15)
O2 S1 C10 C14 176.93(11)
O3 S1 C10 C14 -53.47(13)
C1 S1 C10 C14 60.60(13)
O2 S1 C10 C11 56.38(14)
O3 S1 C10 C11 -174.02(12)
C1 S1 C10 C11 -59.95(13)
C14 C10 C11 C12 37.10(17)
S1 C10 C11 C12 163.27(12)
C10 C11 C12 C13 -22.06(19)
C11 C12 C13 C14 -1.1(2)
C11 C10 C14 C13 -37.65(17)
S1 C10 C14 C13 -163.66(12)
C12 C13 C14 C10 23.73(18)

loop_
_cod_related_entry_id
_cod_related_entry_database
_cod_related_entry_code
1 ChemSpider 30657021
